data_2237882
loop_
_publ_author_name
'Kaur, Manpreet'
'Jasinski, Jerry P.'
'Luopa, Zane A.'
'Kumar, Neeraj'
'Patel, Nilesh G.'
'Gudaparthi, Omprakash'
'Yathirajan, H. S.'

_publ_section_title
;
 Rupatadine
;
_journal_coeditor_code HG5317
_journal_issue 6
_journal_name_full 'Acta Crystallographica Section E'
_journal_page_first o980
_journal_paper_doi 10.1107/S1600536813014256
_journal_volume 69
_journal_year 2013
_chemical_formula_iupac 'C26 H26 Cl N3'
_chemical_formula_moiety 'C26 H26 Cl N3'
_chemical_formula_sum 'C26 H26 Cl N3'
_chemical_formula_weight 415.95
_chemical_name_common Rupatidine
_chemical_name_systematic
8-Chloro-11-{1-[(5-methylpyridin-3-yl)methyl]piperidin-4-ylidene}-6,11-dihydro-5<i>H</i>-benzo[5,6]cyclohepta[1,2-<i>b</i>]pyridine
_space_group_crystal_system monoclinic
_space_group_IT_number 14
_space_group_name_Hall '-P 2yn'
_space_group_name_H-M_alt 'P 1 21/n 1'
_symmetry_space_group_name_Hall '-P 2yn'
_symmetry_space_group_name_H-M 'P 1 21/n 1'
_atom_sites_solution_hydrogens geom
_atom_sites_solution_primary direct
_cell_angle_alpha 90
_cell_angle_beta 90.874(3)
_cell_angle_gamma 90
_cell_formula_units_Z 4
_cell_length_a 10.2655(3)
_cell_length_b 11.3341(4)
_cell_length_c 18.8111(6)
_cell_measurement_reflns_used 4864
_cell_measurement_temperature 173(2)
_cell_measurement_theta_max 72.2007
_cell_measurement_theta_min 3.8969
_cell_volume 2188.42(12)
_computing_cell_refinement 'CrysAlis PRO (Agilent, 2012)'
_computing_data_collection 'CrysAlis PRO (Agilent, 2012)'
_computing_data_reduction 'CrysAlis RED (Agilent, 2012)'
_computing_molecular_graphics 'OLEX2 (Dolomanov <i>et al.</i>, 2009)'
_computing_publication_material 'OLEX2 (Dolomanov <i>et al.</i>, 2009)'
_computing_structure_refinement 'SHELXL2012 (Sheldrick, 2008)'
_computing_structure_solution 'SHELXS97 (Sheldrick, 2008)'
_diffrn_ambient_temperature 173(2)
_diffrn_detector_area_resol_mean 16.0416
_diffrn_measured_fraction_theta_full 0.9998
_diffrn_measured_fraction_theta_max 0.9976
_diffrn_measurement_device_type 'Agilent Xcalibur (Eos, Gemini)'
_diffrn_measurement_method '\w scans'
_diffrn_radiation_monochromator graphite
_diffrn_radiation_type 'Cu K\a'
_diffrn_radiation_wavelength 1.5418
_diffrn_reflns_av_R_equivalents 0.0264
_diffrn_reflns_limit_h_max 12
_diffrn_reflns_limit_h_min -11
_diffrn_reflns_limit_k_max 13
_diffrn_reflns_limit_k_min -8
_diffrn_reflns_limit_l_max 23
_diffrn_reflns_limit_l_min -21
_diffrn_reflns_number 13849
_diffrn_reflns_theta_full 67.684
_diffrn_reflns_theta_max 72.349
_diffrn_reflns_theta_min 4.555
_exptl_absorpt_coefficient_mu 1.666
_exptl_absorpt_correction_T_max 1.00000
_exptl_absorpt_correction_T_min 0.67287
_exptl_absorpt_correction_type multi-scan
_exptl_absorpt_process_details
;
(CrysAlis PRO and CrysAlis RED; Agilent, 2012)
;
_exptl_crystal_colour 'clear orangish orange'
_exptl_crystal_density_diffrn 1.262
_exptl_crystal_description irregular
_exptl_crystal_F_000 880
_exptl_crystal_size_max 0.42
_exptl_crystal_size_mid 0.38
_exptl_crystal_size_min 0.22
_refine_diff_density_max 0.221
_refine_diff_density_min -0.291
_refine_ls_extinction_coef 0.0043(3)
_refine_ls_extinction_expression Fc^*^=kFc[1+0.001xFc^2^\l^3^/sin(2\q)]^-1/4^
_refine_ls_extinction_method 'SHELXL2012 (Sheldrick, 2008)'
_refine_ls_goodness_of_fit_ref 1.054
_refine_ls_hydrogen_treatment constr
_refine_ls_matrix_type full
_refine_ls_number_parameters 273
_refine_ls_number_reflns 4281
_refine_ls_number_restraints 0
_refine_ls_restrained_S_all 1.054
_refine_ls_R_factor_all 0.0498
_refine_ls_R_factor_gt 0.0412
_refine_ls_shift/su_max 0.000
_refine_ls_shift/su_mean 0.000
_refine_ls_structure_factor_coef Fsqd
_refine_ls_weighting_details
;
 w=1/[\s^2^(Fo^2^)+(0.0616P)^2^+0.3876P]
 where P=(Fo^2^+2Fc^2^)/3
;
_refine_ls_weighting_scheme calc
_refine_ls_wR_factor_gt 0.1140
_refine_ls_wR_factor_ref 0.1218
_reflns_number_gt 3565
_reflns_number_total 4281
_reflns_threshold_expression I>2\s(I)
_cod_data_source_file hg5317.cif
_cod_data_source_block I
_cod_original_cell_volume 2188.43(11)
_cod_database_code 2237882
_cod_database_fobs_code 2237882
_shelx_space_group_comment
;
The symmetry employed for this shelxl refinement is uniquely defined
by the following loop, which should always be used as a source of
symmetry information in preference to the above space-group names.
They are only intended as comments.
;
_shelxl_version_number .000002012

loop_
_space_group_symop_operation_xyz
'x, y, z'
'-x+1/2, y+1/2, -z+1/2'
'-x, -y, -z'
'x-1/2, -y-1/2, z-1/2'

loop_
_atom_site_type_symbol
_atom_site_label
_atom_site_fract_x
_atom_site_fract_y
_atom_site_fract_z
_atom_site_U_iso_or_equiv
_atom_site_adp_type
_atom_site_calc_flag
_atom_site_occupancy
Cl Cl1 0.21448(5) 0.23499(6) 0.09566(3) 0.0826(2) Uani d 1
N N1 0.76596(13) 0.40249(13) 0.35326(7) 0.0484(3) Uani d 1
N N2 0.98891(11) 0.58991(11) 0.10639(6) 0.0391(3) Uani d 1
N N3 1.29611(17) 0.88557(15) 0.14524(10) 0.0684(5) Uani d 1
C C1 0.69993(14) 0.44001(13) 0.23053(7) 0.0386(3) Uani d 1
C C2 0.69596(14) 0.46981(14) 0.30801(8) 0.0399(3) Uani d 1
C C3 0.61966(15) 0.56496(14) 0.32955(8) 0.0443(4) Uani d 1
C C4 0.54486(17) 0.63427(15) 0.27422(9) 0.0509(4) Uani d 1
H H4A 0.6038 0.6550 0.2350 0.061 Uiso calc 1
H H4B 0.5137 0.7087 0.2956 0.061 Uiso calc 1
C C5 0.42840(16) 0.56586(15) 0.24409(9) 0.0487(4) Uani d 1
H H5A 0.3693 0.5488 0.2839 0.058 Uiso calc 1
H H5B 0.3808 0.6187 0.2108 0.058 Uiso calc 1
C C6 0.45366(15) 0.45093(14) 0.20564(8) 0.0425(3) Uani d 1
C C7 0.57478(14) 0.39337(14) 0.19947(7) 0.0394(3) Uani d 1
C C8 0.76056(19) 0.43009(18) 0.42245(9) 0.0576(5) Uani d 1
H H8 0.8101 0.3838 0.4552 0.069 Uiso calc 1
C C9 0.6876(2) 0.52139(19) 0.44884(9) 0.0626(5) Uani d 1
H H9 0.6863 0.5373 0.4984 0.075 Uiso calc 1
C C10 0.61619(18) 0.58930(16) 0.40146(9) 0.0558(4) Uani d 1
H H10 0.5647 0.6528 0.4183 0.067 Uiso calc 1
C C11 0.34414(16) 0.39908(17) 0.17349(9) 0.0519(4) Uani d 1
H H11 0.2620 0.4371 0.1767 0.062 Uiso calc 1
C C12 0.35305(16) 0.29398(17) 0.13731(9) 0.0531(4) Uani d 1
C C13 0.46934(18) 0.23397(16) 0.13272(9) 0.0525(4) Uani d 1
H H13 0.4744 0.1604 0.1087 0.063 Uiso calc 1
C C14 0.57883(16) 0.28467(15) 0.16437(8) 0.0456(4) Uani d 1
H H14 0.6596 0.2440 0.1621 0.055 Uiso calc 1
C C15 0.80824(14) 0.45528(14) 0.19264(8) 0.0401(3) Uani d 1
C C16 0.81702(16) 0.43718(15) 0.11334(8) 0.0468(4) Uani d 1
H H16A 0.7302 0.4154 0.0938 0.056 Uiso calc 1
H H16B 0.8778 0.3716 0.1035 0.056 Uiso calc 1
C C17 0.86446(14) 0.54878(15) 0.07714(8) 0.0446(4) Uani d 1
H H17A 0.8738 0.5333 0.0257 0.053 Uiso calc 1
H H17B 0.7984 0.6116 0.0826 0.053 Uiso calc 1
C C18 0.97594(15) 0.61314(15) 0.18277(8) 0.0445(4) Uani d 1
H H18A 0.9108 0.6764 0.1897 0.053 Uiso calc 1
H H18B 1.0604 0.6412 0.2024 0.053 Uiso calc 1
C C19 0.93417(14) 0.50352(15) 0.22298(8) 0.0440(4) Uani d 1
H H19A 1.0030 0.4426 0.2199 0.053 Uiso calc 1
H H19B 0.9227 0.5233 0.2738 0.053 Uiso calc 1
C C20 1.02633(15) 0.69742(15) 0.06862(8) 0.0462(4) Uani d 1
H H20A 0.9631 0.7606 0.0795 0.055 Uiso calc 1
H H20B 1.0215 0.6823 0.0168 0.055 Uiso calc 1
C C21 1.16119(15) 0.73962(13) 0.08791(8) 0.0412(3) Uani d 1
C C22 1.17979(18) 0.84145(16) 0.12707(10) 0.0566(4) Uani d 1
H H22 1.1046 0.8829 0.1421 0.068 Uiso calc 1
C C23 1.39933(18) 0.82602(18) 0.12289(10) 0.0604(5) Uani d 1
H H23 1.4831 0.8563 0.1350 0.072 Uiso calc 1
C C24 1.39372(16) 0.72266(16) 0.08313(9) 0.0485(4) Uani d 1
C C25 1.27098(15) 0.67932(15) 0.06625(8) 0.0432(3) Uani d 1
H H25 1.2621 0.6083 0.0398 0.052 Uiso calc 1
C C26 1.51532(18) 0.6591(2) 0.06151(12) 0.0698(6) Uani d 1
H H26A 1.5056 0.5745 0.0709 0.105 Uiso calc 1
H H26B 1.5899 0.6897 0.0889 0.105 Uiso calc 1
H H26C 1.5297 0.6715 0.0107 0.105 Uiso calc 1

loop_
_atom_site_aniso_label
_atom_site_aniso_U_11
_atom_site_aniso_U_22
_atom_site_aniso_U_33
_atom_site_aniso_U_12
_atom_site_aniso_U_13
_atom_site_aniso_U_23
Cl1 0.0574(3) 0.1179(5) 0.0722(3) -0.0312(3) -0.0097(2) -0.0091(3)
N1 0.0462(7) 0.0604(8) 0.0386(7) 0.0055(6) 0.0025(5) 0.0016(6)
N2 0.0342(6) 0.0489(7) 0.0344(6) -0.0019(5) 0.0044(5) -0.0008(5)
N3 0.0712(11) 0.0625(10) 0.0716(11) -0.0165(8) 0.0050(8) -0.0175(8)
C1 0.0391(7) 0.0420(8) 0.0349(7) -0.0004(6) 0.0034(6) 0.0015(6)
C2 0.0383(7) 0.0460(8) 0.0356(7) -0.0052(6) 0.0056(6) 0.0020(6)
C3 0.0457(8) 0.0445(8) 0.0430(8) -0.0044(7) 0.0067(6) -0.0008(7)
C4 0.0605(10) 0.0402(8) 0.0523(9) 0.0026(7) 0.0079(7) 0.0035(7)
C5 0.0476(9) 0.0516(9) 0.0469(9) 0.0087(7) 0.0051(7) 0.0107(7)
C6 0.0408(8) 0.0505(9) 0.0364(7) -0.0010(6) 0.0049(6) 0.0099(6)
C7 0.0396(7) 0.0459(8) 0.0330(7) -0.0040(6) 0.0050(6) 0.0063(6)
C8 0.0623(11) 0.0736(12) 0.0367(8) 0.0052(9) -0.0012(7) 0.0043(8)
C9 0.0730(12) 0.0789(13) 0.0362(8) 0.0016(10) 0.0048(8) -0.0107(8)
C10 0.0629(11) 0.0555(10) 0.0493(9) 0.0025(8) 0.0084(8) -0.0122(8)
C11 0.0392(8) 0.0706(11) 0.0459(9) -0.0030(7) 0.0033(7) 0.0087(8)
C12 0.0449(9) 0.0717(12) 0.0427(8) -0.0173(8) -0.0017(7) 0.0056(8)
C13 0.0598(10) 0.0542(10) 0.0435(9) -0.0123(8) 0.0018(7) -0.0012(7)
C14 0.0449(8) 0.0495(9) 0.0426(8) -0.0014(7) 0.0037(6) 0.0019(7)
C15 0.0386(7) 0.0457(8) 0.0360(7) -0.0022(6) 0.0034(6) -0.0008(6)
C16 0.0451(8) 0.0584(10) 0.0370(8) -0.0105(7) 0.0075(6) -0.0078(7)
C17 0.0387(8) 0.0608(10) 0.0343(7) -0.0050(7) 0.0030(6) -0.0020(7)
C18 0.0418(8) 0.0552(9) 0.0364(7) -0.0072(7) 0.0024(6) -0.0051(7)
C19 0.0394(8) 0.0564(9) 0.0364(7) -0.0036(7) 0.0023(6) 0.0012(7)
C20 0.0411(8) 0.0540(9) 0.0436(8) -0.0003(7) 0.0021(6) 0.0062(7)
C21 0.0443(8) 0.0447(8) 0.0348(7) -0.0038(6) 0.0048(6) 0.0052(6)
C22 0.0586(10) 0.0550(10) 0.0563(10) -0.0035(8) 0.0110(8) -0.0088(8)
C23 0.0531(10) 0.0690(12) 0.0589(10) -0.0227(9) -0.0024(8) 0.0007(9)
C24 0.0437(8) 0.0598(10) 0.0420(8) -0.0050(7) 0.0037(6) 0.0096(7)
C25 0.0470(8) 0.0472(8) 0.0356(7) -0.0027(7) 0.0021(6) 0.0007(6)
C26 0.0456(10) 0.0882(15) 0.0758(13) 0.0045(10) 0.0078(9) 0.0121(11)

loop_
_atom_type_symbol
_atom_type_description
_atom_type_scat_dispersion_real
_atom_type_scat_dispersion_imag
_atom_type_scat_source
C C 0.0181 0.0091 'International Tables Vol C Tables 4.2.6.8 and 6.1.1.4'
H H 0.0000 0.0000 'International Tables Vol C Tables 4.2.6.8 and 6.1.1.4'
N N 0.0311 0.0180 'International Tables Vol C Tables 4.2.6.8 and 6.1.1.4'
Cl Cl 0.3639 0.7018 'International Tables Vol C Tables 4.2.6.8 and 6.1.1.4'

loop_
_geom_angle_atom_site_label_1
_geom_angle_atom_site_label_2
_geom_angle_atom_site_label_3
_geom_angle
C8 N1 C2 116.94(15)
C17 N2 C18 109.52(11)
C17 N2 C20 108.51(12)
C20 N2 C18 110.72(12)
C23 N3 C22 116.29(16)
C2 C1 C7 115.02(12)
C15 C1 C2 121.55(13)
C15 C1 C7 123.42(13)
N1 C2 C1 117.81(13)
N1 C2 C3 123.49(14)
C3 C2 C1 118.70(14)
C2 C3 C4 119.01(14)
C10 C3 C2 117.46(15)
C10 C3 C4 123.53(15)
C3 C4 H4A 109.1
C3 C4 H4B 109.1
C3 C4 C5 112.33(13)
H4A C4 H4B 107.9
C5 C4 H4A 109.1
C5 C4 H4B 109.1
C4 C5 H5A 107.7
C4 C5 H5B 107.7
H5A C5 H5B 107.1
C6 C5 C4 118.39(13)
C6 C5 H5A 107.7
C6 C5 H5B 107.7
C7 C6 C5 126.49(14)
C11 C6 C5 115.21(14)
C11 C6 C7 118.30(15)
C6 C7 C1 123.78(14)
C14 C7 C1 117.58(13)
C14 C7 C6 118.61(14)
N1 C8 H8 118.1
N1 C8 C9 123.86(17)
C9 C8 H8 118.1
C8 C9 H9 120.9
C8 C9 C10 118.27(16)
C10 C9 H9 120.9
C3 C10 H10 120.0
C9 C10 C3 119.98(17)
C9 C10 H10 120.0
C6 C11 H11 119.4
C12 C11 C6 121.26(16)
C12 C11 H11 119.4
C11 C12 Cl1 119.57(14)
C11 C12 C13 121.51(15)
C13 C12 Cl1 118.91(15)
C12 C13 H13 121.1
C12 C13 C14 117.74(17)
C14 C13 H13 121.1
C7 C14 H14 118.8
C13 C14 C7 122.50(16)
C13 C14 H14 118.8
C1 C15 C16 124.75(14)
C1 C15 C19 123.97(13)
C19 C15 C16 111.07(12)
C15 C16 H16A 109.5
C15 C16 H16B 109.5
C15 C16 C17 110.72(13)
H16A C16 H16B 108.1
C17 C16 H16A 109.5
C17 C16 H16B 109.5
N2 C17 C16 112.43(13)
N2 C17 H17A 109.1
N2 C17 H17B 109.1
C16 C17 H17A 109.1
C16 C17 H17B 109.1
H17A C17 H17B 107.9
N2 C18 H18A 109.3
N2 C18 H18B 109.3
N2 C18 C19 111.77(13)
H18A C18 H18B 107.9
C19 C18 H18A 109.3
C19 C18 H18B 109.3
C15 C19 C18 110.78(13)
C15 C19 H19A 109.5
C15 C19 H19B 109.5
C18 C19 H19A 109.5
C18 C19 H19B 109.5
H19A C19 H19B 108.1
N2 C20 H20A 108.9
N2 C20 H20B 108.9
N2 C20 C21 113.25(12)
H20A C20 H20B 107.7
C21 C20 H20A 108.9
C21 C20 H20B 108.9
C22 C21 C20 120.91(15)
C22 C21 C25 117.57(15)
C25 C21 C20 121.50(14)
N3 C22 C21 124.46(17)
N3 C22 H22 117.8
C21 C22 H22 117.8
N3 C23 H23 117.6
N3 C23 C24 124.82(16)
C24 C23 H23 117.6
C23 C24 C26 121.46(17)
C25 C24 C23 116.89(16)
C25 C24 C26 121.63(17)
C21 C25 C24 119.96(15)
C21 C25 H25 120.0
C24 C25 H25 120.0
C24 C26 H26A 109.5
C24 C26 H26B 109.5
C24 C26 H26C 109.5
H26A C26 H26B 109.5
H26A C26 H26C 109.5
H26B C26 H26C 109.5

loop_
_geom_bond_atom_site_label_1
_geom_bond_atom_site_label_2
_geom_bond_distance
Cl1 C12 1.7465(17)
N1 C2 1.343(2)
N1 C8 1.340(2)
N2 C17 1.4597(18)
N2 C18 1.4688(18)
N2 C20 1.465(2)
N3 C22 1.334(2)
N3 C23 1.330(3)
C1 C2 1.4973(19)
C1 C7 1.499(2)
C1 C15 1.341(2)
C2 C3 1.397(2)
C3 C4 1.505(2)
C3 C10 1.382(2)
C4 H4A 0.9900
C4 H4B 0.9900
C4 C5 1.527(2)
C5 H5A 0.9900
C5 H5B 0.9900
C5 C6 1.514(2)
C6 C7 1.411(2)
C6 C11 1.398(2)
C7 C14 1.399(2)
C8 H8 0.9500
C8 C9 1.375(3)
C9 H9 0.9500
C9 C10 1.380(3)
C10 H10 0.9500
C11 H11 0.9500
C11 C12 1.376(3)
C12 C13 1.378(3)
C13 H13 0.9500
C13 C14 1.388(2)
C14 H14 0.9500
C15 C16 1.510(2)
C15 C19 1.508(2)
C16 H16A 0.9900
C16 H16B 0.9900
C16 C17 1.520(2)
C17 H17A 0.9900
C17 H17B 0.9900
C18 H18A 0.9900
C18 H18B 0.9900
C18 C19 1.520(2)
C19 H19A 0.9900
C19 H19B 0.9900
C20 H20A 0.9900
C20 H20B 0.9900
C20 C21 1.504(2)
C21 C22 1.381(2)
C21 C25 1.385(2)
C22 H22 0.9500
C23 H23 0.9500
C23 C24 1.391(3)
C24 C25 1.385(2)
C24 C26 1.503(2)
C25 H25 0.9500
C26 H26A 0.9800
C26 H26B 0.9800
C26 H26C 0.9800

loop_
_geom_hbond_atom_site_label_D
_geom_hbond_atom_site_label_H
_geom_hbond_atom_site_label_A
_geom_hbond_distance_DH
_geom_hbond_distance_HA
_geom_hbond_distance_DA
_geom_hbond_angle_DHA
C19 H19B N1 0.99 2.60 3.229(2) 121.3

loop_
_geom_torsion_atom_site_label_1
_geom_torsion_atom_site_label_2
_geom_torsion_atom_site_label_3
_geom_torsion_atom_site_label_4
_geom_torsion
Cl1 C12 C13 C14 177.98(13)
N1 C2 C3 C4 -179.86(14)
N1 C2 C3 C10 -0.6(2)
N1 C8 C9 C10 -0.4(3)
N2 C18 C19 C15 -56.69(17)
N2 C20 C21 C22 -109.94(17)
N2 C20 C21 C25 71.12(18)
N3 C23 C24 C25 -0.3(3)
N3 C23 C24 C26 -178.44(19)
C1 C2 C3 C4 -0.3(2)
C1 C2 C3 C10 179.00(14)
C1 C7 C14 C13 -179.02(14)
C1 C15 C16 C17 122.92(17)
C1 C15 C19 C18 -122.30(16)
C2 N1 C8 C9 0.5(3)
C2 C1 C7 C6 52.68(19)
C2 C1 C7 C14 -125.27(15)
C2 C1 C15 C16 -174.60(14)
C2 C1 C15 C19 -0.4(2)
C2 C3 C4 C5 72.40(19)
C2 C3 C10 C9 0.7(3)
C3 C4 C5 C6 -61.48(19)
C4 C3 C10 C9 179.93(17)
C4 C5 C6 C7 5.9(2)
C4 C5 C6 C11 -173.99(14)
C5 C6 C7 C1 -0.7(2)
C5 C6 C7 C14 177.28(14)
C5 C6 C11 C12 -179.44(14)
C6 C7 C14 C13 2.9(2)
C6 C11 C12 Cl1 -178.00(12)
C6 C11 C12 C13 1.6(3)
C7 C1 C2 N1 111.69(16)
C7 C1 C2 C3 -67.92(18)
C7 C1 C15 C16 5.0(2)
C7 C1 C15 C19 179.20(14)
C7 C6 C11 C12 0.7(2)
C8 N1 C2 C1 -179.61(14)
C8 N1 C2 C3 0.0(2)
C8 C9 C10 C3 -0.2(3)
C10 C3 C4 C5 -106.83(19)
C11 C6 C7 C1 179.20(13)
C11 C6 C7 C14 -2.9(2)
C11 C12 C13 C14 -1.7(3)
C12 C13 C14 C7 -0.6(2)
C15 C1 C2 N1 -68.7(2)
C15 C1 C2 C3 111.71(17)
C15 C1 C7 C6 -126.93(17)
C15 C1 C7 C14 55.1(2)
C15 C16 C17 N2 55.82(17)
C16 C15 C19 C18 52.61(17)
C17 N2 C18 C19 59.11(16)
C17 N2 C20 C21 -172.79(13)
C18 N2 C17 C16 -58.83(17)
C18 N2 C20 C21 66.99(16)
C19 C15 C16 C17 -51.94(18)
C20 N2 C17 C16 -179.79(13)
C20 N2 C18 C19 178.72(12)
C20 C21 C22 N3 -178.84(17)
C20 C21 C25 C24 178.02(14)
C22 N3 C23 C24 -0.5(3)
C22 C21 C25 C24 -1.0(2)
C23 N3 C22 C21 0.6(3)
C23 C24 C25 C21 1.0(2)
C25 C21 C22 N3 0.1(3)
C26 C24 C25 C21 179.15(15)
